data_1514327
loop_
_publ_author_name
'McCrary, Parker D.'
'Chatel, Gregory'
'Alaniz, Spencer A.'
'Cojocaru, O. Andreea'
'Beasley, Preston A.'
'Flores, Luis A.'
'Kelley, Steven P.'
'Barber, Patrick S.'
'Rogers, Robin D.'

_publ_section_title
;
 Evaluating Ionic Liquids as Hypergolic Fuels: Exploring Reactivity from
 Molecular Structure
;
_journal_issue 5
_journal_name_full 'Energy &amp; Fuels'
_journal_page_first 3460
_journal_paper_doi 10.1021/ef500264z
_journal_volume 28
_journal_year 2014
_chemical_formula_sum 'C3 H7 I N4'
_chemical_formula_weight 226.03
_chemical_name_systematic
; 
 ? 
;
_space_group_crystal_system monoclinic
_space_group_IT_number 15
_space_group_name_Hall '-C 2yc'
_space_group_name_H-M_alt 'C 1 2/c 1'
_symmetry_space_group_name_Hall '-C 2yc'
_symmetry_space_group_name_H-M 'C 1 2/c 1'
_atom_sites_solution_hydrogens mixed
_atom_sites_solution_primary direct
_atom_sites_solution_secondary difmap
_audit_creation_method SHELXL-2013
_cell_angle_alpha 90
_cell_angle_beta 111.016(16)
_cell_angle_gamma 90
_cell_formula_units_Z 24
_cell_length_a 29.767(12)
_cell_length_b 7.814(4)
_cell_length_c 19.687(8)
_cell_measurement_reflns_used 6097
_cell_measurement_temperature 100(2)
_cell_measurement_theta_max 33.09
_cell_measurement_theta_min 2.82
_cell_volume 4275(3)
_computing_cell_refinement 'Bruker SAINT'
_computing_data_collection 'Bruker APEX2'
_computing_data_reduction 'Bruker SAINT'
_computing_molecular_graphics 'Bruker SHELXTL'
_computing_publication_material 'Bruker SHELXTL'
_computing_structure_refinement 'SHELXL-2013 (Sheldrick, 2013)'
_computing_structure_solution 'SHELXS-97 (Sheldrick, 2008)'
_diffrn_ambient_temperature 100(2)
_diffrn_measured_fraction_theta_full 0.987
_diffrn_measured_fraction_theta_max 0.973
_diffrn_measurement_device_type 'Bruker APEX-II CCD'
_diffrn_measurement_method '\f and \w scans'
_diffrn_radiation_type MoK\a
_diffrn_radiation_wavelength 0.71073
_diffrn_reflns_av_R_equivalents 0.0221
_diffrn_reflns_av_unetI/netI 0.0249
_diffrn_reflns_Laue_measured_fraction_full 0.987
_diffrn_reflns_Laue_measured_fraction_max 0.973
_diffrn_reflns_limit_h_max 45
_diffrn_reflns_limit_h_min -44
_diffrn_reflns_limit_k_max 11
_diffrn_reflns_limit_k_min -11
_diffrn_reflns_limit_l_max 29
_diffrn_reflns_limit_l_min -30
_diffrn_reflns_number 22512
_diffrn_reflns_point_group_measured_fraction_full 0.987
_diffrn_reflns_point_group_measured_fraction_max 0.973
_diffrn_reflns_theta_full 25.242
_diffrn_reflns_theta_max 33.150
_diffrn_reflns_theta_min 2.175
_exptl_absorpt_coefficient_mu 4.406
_exptl_absorpt_correction_T_max 0.8099
_exptl_absorpt_correction_T_min 0.7196
_exptl_absorpt_correction_type multi-scan
_exptl_absorpt_process_details 'Bruker AXScale'
_exptl_crystal_colour colorless
_exptl_crystal_density_diffrn 2.107
_exptl_crystal_density_method 'not measured'
_exptl_crystal_description shard
_exptl_crystal_F_000 2544
_exptl_crystal_size_max 0.08
_exptl_crystal_size_mid 0.07
_exptl_crystal_size_min 0.05
_refine_diff_density_max 1.257
_refine_diff_density_min -0.946
_refine_diff_density_rms 0.120
_refine_ls_extinction_method none
_refine_ls_goodness_of_fit_ref 1.150
_refine_ls_hydrogen_treatment mixed
_refine_ls_matrix_type full
_refine_ls_number_parameters 237
_refine_ls_number_reflns 7932
_refine_ls_number_restraints 0
_refine_ls_restrained_S_all 1.150
_refine_ls_R_factor_all 0.0267
_refine_ls_R_factor_gt 0.0238
_refine_ls_shift/su_max 0.003
_refine_ls_shift/su_mean 0.000
_refine_ls_structure_factor_coef Fsqd
_refine_ls_weighting_details 'w=1/[\s^2^(Fo^2^)+(0.0246P)^2^+4.0629P] where P=(Fo^2^+2Fc^2^)/3'
_refine_ls_weighting_scheme calc
_refine_ls_wR_factor_gt 0.0552
_refine_ls_wR_factor_ref 0.0562
_reflns_Friedel_coverage 0.000
_reflns_number_gt 7375
_reflns_number_total 7932
_reflns_threshold_expression 'I > 2\s(I)'
_cod_data_source_file ef500264z_si_002.cif
_cod_data_source_block C1NTriI
_cod_depositor_comments 'Adding full bibliography for 1514323--1514327.cif.'
_cod_original_cell_volume 4274(3)
_cod_database_code 1514327
_shelx_space_group_comment
; 
The symmetry employed for this shelxl refinement is uniquely defined 
by the following loop, which should always be used as a source of 
symmetry information in preference to the above space-group names. 
They are only intended as comments. 
;
_shelxl_version_number 2013-4

loop_
_space_group_symop_operation_xyz
'x, y, z'
'-x, y, -z+1/2'
'x+1/2, y+1/2, z'
'-x+1/2, y+1/2, -z+1/2'
'-x, -y, -z'
'x, -y, z-1/2'
'-x+1/2, -y+1/2, -z'
'x+1/2, -y+1/2, z-1/2'

loop_
_atom_site_label
_atom_site_type_symbol
_atom_site_fract_x
_atom_site_fract_y
_atom_site_fract_z
_atom_site_U_iso_or_equiv
_atom_site_adp_type
_atom_site_occupancy
_atom_site_site_symmetry_order
_atom_site_calc_flag
_atom_site_refinement_flags_posn
_atom_site_refinement_flags_adp
I1C I 0.23525(2) 0.66510(2) 0.15840(2) 0.01776(3) Uani 1 1 d . .
I1A I 0.42141(2) 1.35124(2) 0.47378(2) 0.01755(3) Uani 1 1 d . .
I1B I 0.41079(2) 0.56466(2) 0.22706(2) 0.01685(3) Uani 1 1 d . .
N1B N 0.32618(6) 0.6443(2) 0.46753(9) 0.0159(3) Uani 1 1 d . .
N1C N 0.32768(6) 0.0125(2) 0.12704(9) 0.0154(3) Uani 1 1 d . .
N1A N 0.51485(6) 1.1026(2) 0.37101(10) 0.0189(3) Uani 1 1 d . .
N2C N 0.29448(7) 0.1389(2) 0.11893(10) 0.0181(3) Uani 1 1 d . .
N2A N 0.53603(7) 0.9816(2) 0.34225(10) 0.0212(3) Uani 1 1 d . .
N2B N 0.35217(6) 0.7889(2) 0.49509(10) 0.0178(3) Uani 1 1 d . .
N4C N 0.35123(6) 0.1463(2) 0.22736(9) 0.0146(3) Uani 1 1 d . .
N4B N 0.33895(6) 0.7597(2) 0.37882(9) 0.0147(3) Uani 1 1 d . .
N4A N 0.48451(6) 0.8657(2) 0.38490(9) 0.0153(3) Uani 1 1 d . .
N6A N 0.45809(7) 0.7478(2) 0.40942(11) 0.0193(3) Uani 1 1 d . .
H6AB H 0.4785(12) 0.690(4) 0.4467(19) 0.029 Uiso 1 1 d . U
H6AA H 0.4457(13) 0.676(4) 0.3770(19) 0.029 Uiso 1 1 d . U
N6B N 0.33955(7) 0.8008(2) 0.31010(10) 0.0199(3) Uani 1 1 d . .
H6BB H 0.3068(13) 0.804(4) 0.2781(18) 0.030 Uiso 1 1 d . U
H6BA H 0.3540(12) 0.730(4) 0.2939(18) 0.030 Uiso 1 1 d . U
N6C N 0.37908(7) 0.1869(2) 0.29955(10) 0.0193(3) Uani 1 1 d . .
H6CB H 0.3889(12) 0.294(4) 0.2966(18) 0.029 Uiso 1 1 d . U
H6CA H 0.3588(13) 0.178(4) 0.3206(19) 0.029 Uiso 1 1 d . U
C3C C 0.31010(7) 0.2191(2) 0.18120(11) 0.0167(3) Uani 1 1 d . .
H3CA H 0.2948 0.3155 0.1928 0.020 Uiso 1 1 calc R U
C3B C 0.35910(7) 0.8567(2) 0.43938(11) 0.0179(3) Uani 1 1 d . .
H3BA H 0.3760 0.9605 0.4408 0.021 Uiso 1 1 calc R U
C3A C 0.51684(8) 0.8377(3) 0.35212(12) 0.0198(4) Uani 1 1 d . .
H3AA H 0.5245 0.7284 0.3382 0.024 Uiso 1 1 calc R U
C5C C 0.36156(7) 0.0165(2) 0.19192(11) 0.0162(3) Uani 1 1 d . .
H5CA H 0.3883 -0.0589 0.2100 0.019 Uiso 1 1 calc R U
C5B C 0.31852(7) 0.6248(2) 0.39823(11) 0.0156(3) Uani 1 1 d . .
H5BA H 0.3018 0.5334 0.3678 0.019 Uiso 1 1 calc R U
C5A C 0.48397(7) 1.0332(3) 0.39652(11) 0.0172(3) Uani 1 1 d . .
H5AA H 0.4649 1.0914 0.4190 0.021 Uiso 1 1 calc R U
C7B C 0.31233(9) 0.5292(3) 0.51419(12) 0.0230(4) Uani 1 1 d . .
H7BA H 0.2940 0.4331 0.4853 0.035 Uiso 1 1 calc R U
H7BB H 0.2923 0.5907 0.5363 0.035 Uiso 1 1 calc R U
H7BC H 0.3412 0.4857 0.5526 0.035 Uiso 1 1 calc R U
C7C C 0.32133(8) -0.1142(3) 0.07004(12) 0.0213(4) Uani 1 1 d . .
H7CA H 0.3527 -0.1618 0.0745 0.032 Uiso 1 1 calc R U
H7CB H 0.3066 -0.0598 0.0223 0.032 Uiso 1 1 calc R U
H7CC H 0.3004 -0.2063 0.0750 0.032 Uiso 1 1 calc R U
C7A C 0.52731(9) 1.2824(3) 0.37103(15) 0.0276(4) Uani 1 1 d . .
H7AA H 0.5145 1.3461 0.4030 0.041 Uiso 1 1 calc R U
H7AB H 0.5134 1.3278 0.3214 0.041 Uiso 1 1 calc R U
H7AC H 0.5624 1.2945 0.3887 0.041 Uiso 1 1 calc R U

loop_
_atom_site_aniso_label
_atom_site_aniso_U_11
_atom_site_aniso_U_22
_atom_site_aniso_U_33
_atom_site_aniso_U_23
_atom_site_aniso_U_13
_atom_site_aniso_U_12
I1C 0.01505(6) 0.01812(6) 0.01974(6) 0.00108(4) 0.00577(5) -0.00022(4)
I1A 0.01446(6) 0.01964(6) 0.01706(6) -0.00371(4) 0.00382(4) 0.00194(4)
I1B 0.01867(6) 0.01522(6) 0.01962(6) -0.00033(4) 0.01045(5) -0.00078(4)
N1B 0.0168(7) 0.0130(7) 0.0176(7) 0.0003(5) 0.0059(6) 0.0005(5)
N1C 0.0170(7) 0.0139(7) 0.0166(7) -0.0016(5) 0.0075(6) -0.0009(5)
N1A 0.0176(8) 0.0188(7) 0.0212(8) 0.0011(6) 0.0081(6) 0.0002(6)
N2C 0.0184(8) 0.0167(7) 0.0181(7) -0.0010(6) 0.0053(6) 0.0019(6)
N2A 0.0211(8) 0.0230(8) 0.0240(8) -0.0014(6) 0.0137(7) 0.0001(6)
N2B 0.0184(8) 0.0151(7) 0.0187(7) -0.0025(6) 0.0051(6) -0.0008(6)
N4C 0.0156(7) 0.0135(7) 0.0146(7) -0.0011(5) 0.0055(6) -0.0014(5)
N4B 0.0121(7) 0.0165(7) 0.0159(7) 0.0004(5) 0.0056(5) 0.0016(5)
N4A 0.0129(7) 0.0164(7) 0.0179(7) -0.0007(5) 0.0070(6) 0.0006(5)
N6A 0.0155(7) 0.0187(8) 0.0244(8) 0.0014(6) 0.0082(7) -0.0022(6)
N6B 0.0196(8) 0.0256(8) 0.0172(8) 0.0020(6) 0.0098(7) 0.0012(6)
N6C 0.0218(8) 0.0190(8) 0.0142(7) -0.0014(6) 0.0030(6) -0.0033(6)
C3C 0.0159(8) 0.0159(8) 0.0185(8) 0.0001(6) 0.0063(7) 0.0021(6)
C3B 0.0168(8) 0.0168(8) 0.0208(9) -0.0015(6) 0.0076(7) -0.0011(6)
C3A 0.0171(9) 0.0217(9) 0.0237(9) -0.0035(7) 0.0112(8) 0.0010(7)
C5C 0.0167(8) 0.0144(8) 0.0189(8) 0.0008(6) 0.0080(7) 0.0010(6)
C5B 0.0139(8) 0.0146(8) 0.0176(8) -0.0011(6) 0.0047(6) 0.0005(6)
C5A 0.0155(8) 0.0184(8) 0.0184(8) -0.0002(6) 0.0068(7) 0.0029(6)
C7B 0.0285(11) 0.0202(9) 0.0209(9) 0.0039(7) 0.0096(8) -0.0039(8)
C7C 0.0288(10) 0.0170(8) 0.0211(9) -0.0064(7) 0.0128(8) -0.0047(7)
C7A 0.0292(11) 0.0174(9) 0.0366(12) 0.0042(8) 0.0123(10) -0.0021(8)

loop_
_atom_type_symbol
_atom_type_description
_atom_type_scat_dispersion_real
_atom_type_scat_dispersion_imag
_atom_type_scat_source
C C 0.0033 0.0016 'International Tables Vol C Tables 4.2.6.8 and 6.1.1.4'
H H 0.0000 0.0000 'International Tables Vol C Tables 4.2.6.8 and 6.1.1.4'
N N 0.0061 0.0033 'International Tables Vol C Tables 4.2.6.8 and 6.1.1.4'
I I -0.4742 1.8119 'International Tables Vol C Tables 4.2.6.8 and 6.1.1.4'

loop_
_geom_angle_atom_site_label_1
_geom_angle_atom_site_label_2
_geom_angle_atom_site_label_3
_geom_angle
C5B N1B N2B 111.83(16)
C5B N1B C7B 127.34(18)
N2B N1B C7B 120.76(17)
C5C N1C N2C 111.59(16)
C5C N1C C7C 127.38(18)
N2C N1C C7C 120.85(17)
C5A N1A N2A 111.27(17)
C5A N1A C7A 127.82(18)
N2A N1A C7A 120.91(17)
C3C N2C N1C 103.79(17)
C3A N2A N1A 104.04(16)
C3B N2B N1B 103.94(16)
C5C N4C C3C 106.90(17)
C5C N4C N6C 122.77(17)
C3C N4C N6C 130.30(16)
C5B N4B C3B 106.96(16)
C5B N4B N6B 128.48(17)
C3B N4B N6B 124.54(17)
C5A N4A C3A 107.18(17)
C5A N4A N6A 122.93(16)
C3A N4A N6A 129.70(17)
N2C C3C N4C 111.04(17)
N2B C3B N4B 111.07(17)
N2A C3A N4A 110.79(17)
N1C C5C N4C 106.68(17)
N1B C5B N4B 106.19(17)
N1A C5A N4A 106.71(17)

loop_
_geom_bond_atom_site_label_1
_geom_bond_atom_site_label_2
_geom_bond_distance
N1B C5B 1.309(3)
N1B N2B 1.367(2)
N1B C7B 1.447(3)
N1C C5C 1.314(3)
N1C N2C 1.365(2)
N1C C7C 1.457(3)
N1A C5A 1.313(3)
N1A N2A 1.367(2)
N1A C7A 1.452(3)
N2C C3C 1.305(3)
N2A C3A 1.306(3)
N2B C3B 1.300(3)
N4C C5C 1.329(2)
N4C C3C 1.360(3)
N4C N6C 1.401(2)
N4B C5B 1.339(2)
N4B C3B 1.357(3)
N4B N6B 1.397(2)
N4A C5A 1.329(3)
N4A C3A 1.355(2)
N4A N6A 1.405(2)
